data_4507735
loop_
_publ_author_name
'Yang, J\"u-Hua'
'Wu, Xin-Yi'
'He, Run-Tian'
'Ren, Zhi-Gang'
'Li, Hong-Xi'
'Wang, Hui-Fang'
'Lang, Jian-Ping'

_publ_section_title
;
 Degradation versus Expansion of the AgX Frameworks: Formation of
 Oligomeric and Polymeric Silver Complexes from Reactions of Bulk AgX
 withN,N-Bis(diphenylphosphanylmethyl)-2-aminopyridine
;
_journal_issue 5
_journal_name_full 'Crystal Growth &amp; Design'
_journal_page_first 2124
_journal_paper_doi 10.1021/cg4002048
_journal_volume 13
_journal_year 2013
_chemical_formula_moiety 'C31 H28 Ag Br N2 P2'
_chemical_formula_sum 'C31 H28 Ag Br N2 P2'
_chemical_formula_weight 678.27
_chemical_name_systematic
; 
 ? 
;
_space_group_IT_number 61
_symmetry_cell_setting orthorhombic
_symmetry_space_group_name_Hall '-P 2ac 2ab'
_symmetry_space_group_name_H-M 'P b c a'
_atom_sites_solution_hydrogens geom
_atom_sites_solution_primary direct
_atom_sites_solution_secondary difmap
_cell_angle_alpha 90.00
_cell_angle_beta 90.00
_cell_angle_gamma 90.00
_cell_formula_units_Z 8
_cell_length_a 20.619(4)
_cell_length_b 13.453(3)
_cell_length_c 21.059(4)
_cell_measurement_reflns_used 26769
_cell_measurement_temperature 223(2)
_cell_measurement_theta_max 27.4788
_cell_measurement_theta_min 3.0285
_cell_volume 5842(2)
_computing_cell_refinement 'CrystalClear, Ver. 1.30 (Rigaku/MSC, 2001)'
_computing_data_collection 'CrystalClear, Ver. 1.30 (Rigaku/MSC, 2001)'
_computing_data_reduction 'CrystalStructure, Ver. 3.60 (Rigaku/MSC,2004)'
_computing_molecular_graphics 'SHELXS-97 (Sheldrick, 1990)'
_computing_structure_refinement 'SHELXL-97 (Sheldrick, 1997)'
_computing_structure_solution 'SHELXS-97 (Sheldrick, 1990)'
_diffrn_ambient_temperature 223(2)
_diffrn_measured_fraction_theta_full 0.995
_diffrn_measured_fraction_theta_max 0.995
_diffrn_measurement_device_type 'Rigaku Mercury'
_diffrn_measurement_method /w
_diffrn_radiation_monochromator graphite
_diffrn_radiation_source 'fine-focus sealed tube'
_diffrn_radiation_type MoK\a
_diffrn_radiation_wavelength 0.71073
_diffrn_reflns_av_R_equivalents 0.0517
_diffrn_reflns_av_sigmaI/netI 0.0485
_diffrn_reflns_limit_h_max 25
_diffrn_reflns_limit_h_min -26
_diffrn_reflns_limit_k_max 17
_diffrn_reflns_limit_k_min -15
_diffrn_reflns_limit_l_max 27
_diffrn_reflns_limit_l_min -19
_diffrn_reflns_number 31687
_diffrn_reflns_theta_full 27.47
_diffrn_reflns_theta_max 27.47
_diffrn_reflns_theta_min 3.15
_diffrn_standards_decay_% 0
_diffrn_standards_interval_count 0
_diffrn_standards_interval_time 0
_diffrn_standards_number 0
_exptl_absorpt_coefficient_mu 2.190
_exptl_absorpt_correction_T_max 0.6685
_exptl_absorpt_correction_T_min 0.3532
_exptl_absorpt_correction_type multi-scan
_exptl_absorpt_process_details 'Jacobson, R. (1998) Private communication to Rigaku Company, Tokyo, Japan.'
_exptl_crystal_colour colorless
_exptl_crystal_density_diffrn 1.542
_exptl_crystal_density_method 'not measured'
_exptl_crystal_description block
_exptl_crystal_F_000 2720
_exptl_crystal_size_max 0.60
_exptl_crystal_size_mid 0.60
_exptl_crystal_size_min 0.20
_refine_diff_density_max 0.543
_refine_diff_density_min -0.643
_refine_diff_density_rms 0.076
_refine_ls_extinction_method none
_refine_ls_goodness_of_fit_ref 1.244
_refine_ls_hydrogen_treatment constr
_refine_ls_matrix_type full
_refine_ls_number_parameters 334
_refine_ls_number_reflns 6649
_refine_ls_number_restraints 0
_refine_ls_restrained_S_all 1.244
_refine_ls_R_factor_all 0.0663
_refine_ls_R_factor_gt 0.0559
_refine_ls_shift/su_max 0.001
_refine_ls_shift/su_mean 0.000
_refine_ls_structure_factor_coef Fsqd
_refine_ls_weighting_details 'calc w=1/[\s^2^(Fo^2^)+(0.0334P)^2^+2.4646P] where P=(Fo^2^+2Fc^2^)/3'
_refine_ls_weighting_scheme calc
_refine_ls_wR_factor_gt 0.1064
_refine_ls_wR_factor_ref 0.1110
_reflns_number_gt 5914
_reflns_number_total 6649
_reflns_threshold_expression >2sigma(I)
_cod_data_source_file cg4002048_si_002.cif
_cod_data_source_block 3
_cod_original_cell_volume 5841(2)
_cod_database_code 4507735

loop_
_symmetry_equiv_pos_as_xyz
'x, y, z'
'-x+1/2, -y, z+1/2'
'-x, y+1/2, -z+1/2'
'x+1/2, -y+1/2, -z'
'-x, -y, -z'
'x-1/2, y, -z-1/2'
'x, -y-1/2, z-1/2'
'-x-1/2, y-1/2, z'

loop_
_atom_site_label
_atom_site_type_symbol
_atom_site_fract_x
_atom_site_fract_y
_atom_site_fract_z
_atom_site_U_iso_or_equiv
_atom_site_adp_type
_atom_site_occupancy
_atom_site_symmetry_multiplicity
_atom_site_calc_flag
_atom_site_refinement_flags
Ag1 Ag 0.271296(14) 0.61048(2) 0.440851(14) 0.03896(10) Uani 1 1 d .
Br1 Br 0.31658(2) 0.55937(3) 0.55077(2) 0.04935(13) Uani 1 1 d .
P1 P 0.32059(5) 0.53697(7) 0.34790(5) 0.0334(2) Uani 1 1 d .
P2 P 0.32900(5) 0.20503(7) 0.44778(5) 0.0325(2) Uani 1 1 d .
N1 N 0.15792(17) 0.4170(3) 0.37762(18) 0.0501(9) Uani 1 1 d .
N2 N 0.26444(14) 0.3669(2) 0.39656(16) 0.0383(8) Uani 1 1 d .
C1 C 0.20008(18) 0.3723(3) 0.4165(2) 0.0382(9) Uani 1 1 d .
C2 C 0.1814(2) 0.3295(3) 0.4734(2) 0.0523(11) Uani 1 1 d .
H2 H 0.2120 0.2984 0.4998 0.063 Uiso 1 1 calc R
C3 C 0.1171(2) 0.3334(4) 0.4906(3) 0.0703(15) Uani 1 1 d .
H3 H 0.1033 0.3042 0.5288 0.084 Uiso 1 1 calc R
C4 C 0.0735(2) 0.3799(4) 0.4520(3) 0.0730(16) Uani 1 1 d .
H4 H 0.0294 0.3836 0.4632 0.088 Uiso 1 1 calc R
C5 C 0.0952(2) 0.4207(4) 0.3966(3) 0.0609(13) Uani 1 1 d .
H5 H 0.0650 0.4532 0.3703 0.073 Uiso 1 1 calc R
C6 C 0.28415(19) 0.4111(3) 0.33655(19) 0.0391(9) Uani 1 1 d .
H6A H 0.2463 0.4165 0.3086 0.047 Uiso 1 1 calc R
H6B H 0.3159 0.3676 0.3158 0.047 Uiso 1 1 calc R
C7 C 0.31443(18) 0.3407(3) 0.44210(17) 0.0352(8) Uani 1 1 d .
H7A H 0.3019 0.3658 0.4840 0.042 Uiso 1 1 calc R
H7B H 0.3550 0.3737 0.4300 0.042 Uiso 1 1 calc R
C8 C 0.30950(19) 0.6014(3) 0.27250(19) 0.0372(9) Uani 1 1 d .
C9 C 0.2823(3) 0.5614(4) 0.2188(2) 0.0606(13) Uani 1 1 d .
H9 H 0.2695 0.4943 0.2186 0.073 Uiso 1 1 calc R
C10 C 0.2735(3) 0.6188(4) 0.1645(3) 0.0813(18) Uani 1 1 d .
H10 H 0.2553 0.5901 0.1280 0.098 Uiso 1 1 calc R
C11 C 0.2910(3) 0.7166(4) 0.1641(3) 0.0736(16) Uani 1 1 d .
H11 H 0.2841 0.7555 0.1277 0.088 Uiso 1 1 calc R
C12 C 0.3188(3) 0.7579(4) 0.2169(3) 0.0656(14) Uani 1 1 d .
H12 H 0.3317 0.8249 0.2164 0.079 Uiso 1 1 calc R
C13 C 0.3279(2) 0.7010(3) 0.2713(2) 0.0528(11) Uani 1 1 d .
H13 H 0.3467 0.7299 0.3075 0.063 Uiso 1 1 calc R
C14 C 0.40734(17) 0.5092(3) 0.34925(17) 0.0353(8) Uani 1 1 d .
C15 C 0.43770(19) 0.4676(3) 0.2968(2) 0.0468(10) Uani 1 1 d .
H15 H 0.4145 0.4585 0.2589 0.056 Uiso 1 1 calc R
C16 C 0.5022(2) 0.4394(4) 0.3003(2) 0.0548(12) Uani 1 1 d .
H16 H 0.5226 0.4109 0.2648 0.066 Uiso 1 1 calc R
C17 C 0.5366(2) 0.4530(4) 0.3555(2) 0.0534(12) Uani 1 1 d .
H17 H 0.5805 0.4346 0.3574 0.064 Uiso 1 1 calc R
C18 C 0.5073(2) 0.4931(4) 0.4075(2) 0.0539(12) Uani 1 1 d .
H18 H 0.5308 0.5008 0.4454 0.065 Uiso 1 1 calc R
C19 C 0.44251(19) 0.5226(3) 0.4047(2) 0.0458(10) Uani 1 1 d .
H19 H 0.4227 0.5517 0.4404 0.055 Uiso 1 1 calc R
C20 C 0.37132(17) 0.1929(3) 0.52298(18) 0.0360(8) Uani 1 1 d .
C21 C 0.4030(2) 0.2715(3) 0.5528(2) 0.0520(11) Uani 1 1 d .
H21 H 0.4044 0.3341 0.5330 0.062 Uiso 1 1 calc R
C22 C 0.4326(2) 0.2585(4) 0.6114(2) 0.0627(13) Uani 1 1 d .
H22 H 0.4542 0.3118 0.6310 0.075 Uiso 1 1 calc R
C23 C 0.4302(2) 0.1674(4) 0.6406(2) 0.0663(14) Uani 1 1 d .
H23 H 0.4492 0.1586 0.6808 0.080 Uiso 1 1 calc R
C24 C 0.4001(2) 0.0895(4) 0.6112(2) 0.0638(14) Uani 1 1 d .
H24 H 0.4000 0.0268 0.6309 0.077 Uiso 1 1 calc R
C25 C 0.3700(2) 0.1012(3) 0.5533(2) 0.0509(11) Uani 1 1 d .
H25 H 0.3485 0.0472 0.5343 0.061 Uiso 1 1 calc R
C26 C 0.38985(18) 0.1861(3) 0.38652(18) 0.0364(8) Uani 1 1 d .
C27 C 0.4560(2) 0.1993(3) 0.3965(2) 0.0517(11) Uani 1 1 d .
H27 H 0.4714 0.2166 0.4370 0.062 Uiso 1 1 calc R
C28 C 0.4991(2) 0.1869(4) 0.3467(3) 0.0654(14) Uani 1 1 d .
H28 H 0.5437 0.1960 0.3537 0.079 Uiso 1 1 calc R
C29 C 0.4776(3) 0.1614(4) 0.2874(3) 0.0677(14) Uani 1 1 d .
H29 H 0.5073 0.1528 0.2540 0.081 Uiso 1 1 calc R
C30 C 0.4127(3) 0.1486(4) 0.2769(2) 0.0670(14) Uani 1 1 d .
H30 H 0.3978 0.1318 0.2361 0.080 Uiso 1 1 calc R
C31 C 0.3689(2) 0.1604(3) 0.3262(2) 0.0495(10) Uani 1 1 d .
H31 H 0.3244 0.1509 0.3186 0.059 Uiso 1 1 calc R

loop_
_atom_site_aniso_label
_atom_site_aniso_U_11
_atom_site_aniso_U_22
_atom_site_aniso_U_33
_atom_site_aniso_U_23
_atom_site_aniso_U_13
_atom_site_aniso_U_12
Ag1 0.04402(19) 0.03804(18) 0.03484(18) 0.00008(12) 0.00335(12) 0.00845(13)
Br1 0.0577(3) 0.0530(3) 0.0373(2) -0.00236(19) -0.00925(19) 0.0098(2)
P1 0.0374(5) 0.0321(5) 0.0308(5) 0.0004(4) 0.0032(4) 0.0005(4)
P2 0.0362(5) 0.0322(5) 0.0290(5) 0.0017(4) -0.0004(4) -0.0030(4)
N1 0.043(2) 0.048(2) 0.060(3) 0.0041(18) -0.0035(17) 0.0007(17)
N2 0.0361(17) 0.0414(19) 0.0374(19) 0.0097(15) -0.0003(14) 0.0001(14)
C1 0.038(2) 0.033(2) 0.044(2) 0.0049(17) 0.0001(17) 0.0004(17)
C2 0.044(2) 0.053(3) 0.061(3) 0.015(2) 0.005(2) 0.001(2)
C3 0.059(3) 0.079(4) 0.073(4) 0.020(3) 0.016(3) -0.009(3)
C4 0.042(3) 0.092(4) 0.085(4) 0.006(3) 0.010(3) 0.001(3)
C5 0.044(3) 0.064(3) 0.075(4) 0.004(3) -0.009(2) 0.007(2)
C6 0.043(2) 0.039(2) 0.036(2) 0.0037(17) 0.0001(17) -0.0065(17)
C7 0.038(2) 0.0315(19) 0.036(2) 0.0005(16) -0.0021(16) -0.0031(16)
C8 0.042(2) 0.035(2) 0.034(2) 0.0048(16) 0.0046(16) 0.0061(17)
C9 0.099(4) 0.043(3) 0.040(3) 0.007(2) -0.010(2) -0.011(3)
C10 0.129(5) 0.076(4) 0.039(3) 0.014(3) -0.018(3) -0.007(4)
C11 0.101(4) 0.066(4) 0.054(3) 0.027(3) 0.009(3) 0.012(3)
C12 0.098(4) 0.039(2) 0.059(3) 0.015(2) 0.024(3) 0.000(3)
C13 0.070(3) 0.040(2) 0.048(3) 0.002(2) 0.009(2) -0.003(2)
C14 0.0351(19) 0.038(2) 0.033(2) -0.0005(16) -0.0001(16) -0.0041(17)
C15 0.042(2) 0.062(3) 0.036(2) -0.010(2) -0.0029(18) 0.007(2)
C16 0.047(2) 0.073(3) 0.045(3) -0.013(2) 0.005(2) 0.008(2)
C17 0.037(2) 0.068(3) 0.055(3) -0.006(2) -0.001(2) 0.000(2)
C18 0.042(2) 0.073(3) 0.047(3) -0.010(2) -0.007(2) -0.010(2)
C19 0.040(2) 0.060(3) 0.037(2) -0.011(2) 0.0022(18) -0.008(2)
C20 0.0348(19) 0.039(2) 0.034(2) 0.0053(17) 0.0009(16) -0.0012(17)
C21 0.072(3) 0.044(2) 0.040(2) 0.0065(19) -0.014(2) -0.004(2)
C22 0.080(3) 0.071(3) 0.037(3) 0.000(2) -0.018(2) -0.015(3)
C23 0.068(3) 0.086(4) 0.045(3) 0.023(3) -0.017(2) -0.008(3)
C24 0.069(3) 0.063(3) 0.059(3) 0.032(3) -0.015(3) -0.007(3)
C25 0.050(3) 0.053(3) 0.050(3) 0.014(2) -0.008(2) -0.005(2)
C26 0.043(2) 0.0297(18) 0.036(2) 0.0058(16) 0.0043(17) 0.0022(17)
C27 0.047(2) 0.061(3) 0.047(3) 0.003(2) 0.002(2) 0.005(2)
C28 0.049(3) 0.075(3) 0.073(4) 0.008(3) 0.017(3) 0.005(3)
C29 0.073(4) 0.063(3) 0.067(4) 0.005(3) 0.028(3) 0.007(3)
C30 0.083(4) 0.072(3) 0.046(3) -0.009(2) 0.019(3) -0.004(3)
C31 0.053(2) 0.056(3) 0.040(2) -0.002(2) 0.005(2) -0.001(2)

loop_
_atom_type_symbol
_atom_type_description
_atom_type_scat_dispersion_real
_atom_type_scat_dispersion_imag
_atom_type_scat_source
C C 0.0033 0.0016 'International Tables Vol C Tables 4.2.6.8 and 6.1.1.4'
H H 0.0000 0.0000 'International Tables Vol C Tables 4.2.6.8 and 6.1.1.4'
N N 0.0061 0.0033 'International Tables Vol C Tables 4.2.6.8 and 6.1.1.4'
P P 0.1023 0.0942 'International Tables Vol C Tables 4.2.6.8 and 6.1.1.4'
Br Br -0.2901 2.4595 'International Tables Vol C Tables 4.2.6.8 and 6.1.1.4'
Ag Ag -0.8971 1.1015 'International Tables Vol C Tables 4.2.6.8 and 6.1.1.4'

loop_
_geom_angle_atom_site_label_1
_geom_angle_atom_site_label_2
_geom_angle_atom_site_label_3
_geom_angle
_geom_angle_site_symmetry_1
_geom_angle_site_symmetry_3
P1 Ag1 P2 128.32(4) . 8_665
P1 Ag1 Br1 117.63(3) . .
P2 Ag1 Br1 113.07(3) 8_665 .
C8 P1 C14 103.50(17) . .
C8 P1 C6 105.61(18) . .
C14 P1 C6 102.15(18) . .
C8 P1 Ag1 117.25(13) . .
C14 P1 Ag1 118.86(12) . .
C6 P1 Ag1 107.78(13) . .
C20 P2 C26 105.96(17) . .
C20 P2 C7 102.86(17) . .
C26 P2 C7 101.78(17) . .
C20 P2 Ag1 114.46(12) . 8_655
C26 P2 Ag1 118.09(13) . 8_655
C7 P2 Ag1 111.91(12) . 8_655
C1 N1 C5 117.1(4) . .
C1 N2 C7 119.3(3) . .
C1 N2 C6 120.5(3) . .
C7 N2 C6 118.3(3) . .
N1 C1 C2 122.4(4) . .
N1 C1 N2 117.2(4) . .
C2 C1 N2 120.3(4) . .
C3 C2 C1 118.7(4) . .
C3 C2 H2 120.6 . .
C1 C2 H2 120.6 . .
C4 C3 C2 119.7(5) . .
C4 C3 H3 120.1 . .
C2 C3 H3 120.1 . .
C5 C4 C3 118.6(5) . .
C5 C4 H4 120.7 . .
C3 C4 H4 120.7 . .
N1 C5 C4 123.4(5) . .
N1 C5 H5 118.3 . .
C4 C5 H5 118.3 . .
N2 C6 P1 111.8(3) . .
N2 C6 H6A 109.2 . .
P1 C6 H6A 109.2 . .
N2 C6 H6B 109.2 . .
P1 C6 H6B 109.2 . .
H6A C6 H6B 107.9 . .
N2 C7 P2 113.4(3) . .
N2 C7 H7A 108.9 . .
P2 C7 H7A 108.9 . .
N2 C7 H7B 108.9 . .
P2 C7 H7B 108.9 . .
H7A C7 H7B 107.7 . .
C9 C8 C13 118.2(4) . .
C9 C8 P1 125.6(3) . .
C13 C8 P1 116.1(3) . .
C8 C9 C10 120.8(4) . .
C8 C9 H9 119.6 . .
C10 C9 H9 119.6 . .
C11 C10 C9 120.4(5) . .
C11 C10 H10 119.8 . .
C9 C10 H10 119.8 . .
C10 C11 C12 119.8(5) . .
C10 C11 H11 120.1 . .
C12 C11 H11 120.1 . .
C11 C12 C13 120.2(5) . .
C11 C12 H12 119.9 . .
C13 C12 H12 119.9 . .
C12 C13 C8 120.6(4) . .
C12 C13 H13 119.7 . .
C8 C13 H13 119.7 . .
C19 C14 C15 119.1(4) . .
C19 C14 P1 119.9(3) . .
C15 C14 P1 120.8(3) . .
C16 C15 C14 120.1(4) . .
C16 C15 H15 119.9 . .
C14 C15 H15 119.9 . .
C17 C16 C15 120.3(4) . .
C17 C16 H16 119.9 . .
C15 C16 H16 119.9 . .
C18 C17 C16 120.2(4) . .
C18 C17 H17 119.9 . .
C16 C17 H17 119.9 . .
C17 C18 C19 120.3(4) . .
C17 C18 H18 119.9 . .
C19 C18 H18 119.9 . .
C14 C19 C18 119.9(4) . .
C14 C19 H19 120.0 . .
C18 C19 H19 120.0 . .
C25 C20 C21 118.5(4) . .
C25 C20 P2 118.1(3) . .
C21 C20 P2 123.4(3) . .
C22 C21 C20 120.7(4) . .
C22 C21 H21 119.6 . .
C20 C21 H21 119.6 . .
C23 C22 C21 119.7(5) . .
C23 C22 H22 120.2 . .
C21 C22 H22 120.2 . .
C24 C23 C22 119.9(4) . .
C24 C23 H23 120.0 . .
C22 C23 H23 120.0 . .
C23 C24 C25 121.2(4) . .
C23 C24 H24 119.4 . .
C25 C24 H24 119.4 . .
C24 C25 C20 120.0(4) . .
C24 C25 H25 120.0 . .
C20 C25 H25 120.0 . .
C31 C26 C27 118.4(4) . .
C31 C26 P2 118.1(3) . .
C27 C26 P2 123.4(3) . .
C28 C27 C26 119.9(4) . .
C28 C27 H27 120.0 . .
C26 C27 H27 120.0 . .
C29 C28 C27 120.8(5) . .
C29 C28 H28 119.6 . .
C27 C28 H28 119.6 . .
C30 C29 C28 119.8(5) . .
C30 C29 H29 120.1 . .
C28 C29 H29 120.1 . .
C29 C30 C31 120.2(5) . .
C29 C30 H30 119.9 . .
C31 C30 H30 119.9 . .
C30 C31 C26 120.8(4) . .
C30 C31 H31 119.6 . .
C26 C31 H31 119.6 . .

loop_
_geom_bond_atom_site_label_1
_geom_bond_atom_site_label_2
_geom_bond_distance
_geom_bond_site_symmetry_2
Ag1 P1 2.4172(11) .
Ag1 P2 2.4323(11) 8_665
Ag1 Br1 2.5890(7) .
P1 C8 1.824(4) .
P1 C14 1.828(4) .
P1 C6 1.868(4) .
P2 C20 1.815(4) .
P2 C26 1.818(4) .
P2 C7 1.854(4) .
P2 Ag1 2.4323(11) 8_655
N1 C1 1.338(5) .
N1 C5 1.355(6) .
N2 C1 1.394(5) .
N2 C7 1.451(5) .
N2 C6 1.455(5) .
C1 C2 1.384(6) .
C2 C3 1.375(6) .
C2 H2 0.9400 .
C3 C4 1.365(7) .
C3 H3 0.9400 .
C4 C5 1.364(7) .
C4 H4 0.9400 .
C5 H5 0.9400 .
C6 H6A 0.9800 .
C6 H6B 0.9800 .
C7 H7A 0.9800 .
C7 H7B 0.9800 .
C8 C9 1.373(6) .
C8 C13 1.392(6) .
C9 C10 1.391(6) .
C9 H9 0.9400 .
C10 C11 1.365(7) .
C10 H10 0.9400 .
C11 C12 1.368(8) .
C11 H11 0.9400 .
C12 C13 1.390(6) .
C12 H12 0.9400 .
C13 H13 0.9400 .
C14 C19 1.387(5) .
C14 C15 1.387(5) .
C15 C16 1.385(6) .
C15 H15 0.9400 .
C16 C17 1.373(6) .
C16 H16 0.9400 .
C17 C18 1.362(6) .
C17 H17 0.9400 .
C18 C19 1.394(6) .
C18 H18 0.9400 .
C19 H19 0.9400 .
C20 C25 1.390(5) .
C20 C21 1.392(6) .
C21 C22 1.389(6) .
C21 H21 0.9400 .
C22 C23 1.372(7) .
C22 H22 0.9400 .
C23 C24 1.365(7) .
C23 H23 0.9400 .
C24 C25 1.378(6) .
C24 H24 0.9400 .
C25 H25 0.9400 .
C26 C31 1.385(6) .
C26 C27 1.392(6) .
C27 C28 1.385(6) .
C27 H27 0.9400 .
C28 C29 1.368(7) .
C28 H28 0.9400 .
C29 C30 1.366(7) .
C29 H29 0.9400 .
C30 C31 1.385(6) .
C30 H30 0.9400 .
C31 H31 0.9400 .
